data_1560364
loop_
_publ_author_name
'Jayasinghe, Ashini S.'
'Payne, Maurice K.'
'Forbes, Tori Z.'

_publ_section_title
;
 Synthesis and characterization of heterometallic uranyl
 pyridinedicarboxylate compounds
;
_journal_name_full 'Journal of Solid State Chemistry'
_journal_page_first 25
_journal_page_last 31
_journal_paper_doi 10.1016/j.jssc.2017.07.002
_journal_volume 254
_journal_year 2017
_chemical_formula_sum 'C14 H14 N2 Ni O18 U'
_chemical_formula_weight 795.01
_space_group_IT_number 12
_space_group_name_Hall '-C 2y'
_space_group_name_H-M_alt 'C 1 2/m 1'
_symmetry_cell_setting monoclinic
_symmetry_Int_Tables_number 12
_symmetry_space_group_name_Hall '-C 2y'
_symmetry_space_group_name_H-M 'C 1 2/m 1'
_atom_sites_solution_hydrogens mixed
_audit_creation_date 2017-06-23T15:17:21-00:00
_audit_creation_method 'WinGX routine CIF_UPDATE'
_cell_angle_alpha 90
_cell_angle_beta 94.950(14)
_cell_angle_gamma 90
_cell_formula_units_Z 2
_cell_length_a 14.711(4)
_cell_length_b 7.0599(17)
_cell_length_c 10.773(3)
_cell_measurement_reflns_used 3161
_cell_measurement_temperature 100(2)
_cell_measurement_theta_max 21.39
_cell_measurement_theta_min 2.78
_cell_volume 1114.7(5)
_computing_cell_refinement 'APEX2 (Bruker AXS, 2006)'
_computing_data_collection 'Collect (Nonius BV, 1997-2000)'
_computing_data_reduction 'APEX2 (Bruker AXS, 2006)'
_computing_molecular_graphics 'CrystalMaker v2.5.0'
_computing_publication_material 'Bruker SHELXTL'
_computing_structure_refinement 'SHELXL-2016/6 (Sheldrick, 2016)'
_computing_structure_solution 'SHELXT 2014/4 (Sheldrick, 2014)'
_diffrn_ambient_temperature 100(2)
_diffrn_measured_fraction_theta_full 1
_diffrn_measured_fraction_theta_max 0.998
_diffrn_measurement_device_type KappaCCD
_diffrn_measurement_method 'CCD phi and omega scans'
_diffrn_radiation_type MoK\a
_diffrn_radiation_wavelength 0.71073
_diffrn_reflns_av_R_equivalents 0.0605
_diffrn_reflns_av_unetI/netI 0.03
_diffrn_reflns_Laue_measured_fraction_full 1
_diffrn_reflns_Laue_measured_fraction_max 0.998
_diffrn_reflns_limit_h_max 17
_diffrn_reflns_limit_h_min -17
_diffrn_reflns_limit_k_max 8
_diffrn_reflns_limit_k_min -8
_diffrn_reflns_limit_l_max 12
_diffrn_reflns_limit_l_min -12
_diffrn_reflns_number 12113
_diffrn_reflns_point_group_measured_fraction_full 1
_diffrn_reflns_point_group_measured_fraction_max 0.998
_diffrn_reflns_theta_full 25.242
_diffrn_reflns_theta_max 25.351
_diffrn_reflns_theta_min 1.897
_diffrn_source 'sealed tube'
_exptl_absorpt_coefficient_mu 8.194
_exptl_absorpt_correction_T_max 0.7452
_exptl_absorpt_correction_T_min 0.6425
_exptl_absorpt_correction_type multi-scan
_exptl_absorpt_process_details SADABS
_exptl_crystal_colour green
_exptl_crystal_density_diffrn 2.369
_exptl_crystal_description plates
_exptl_crystal_F_000 752
_exptl_crystal_size_max 0.1
_exptl_crystal_size_mid 0.08
_exptl_crystal_size_min 0.04
_refine_diff_density_max 1.243
_refine_diff_density_min -1.256
_refine_diff_density_rms 0.205
_refine_ls_extinction_method none
_refine_ls_goodness_of_fit_ref 1.112
_refine_ls_hydrogen_treatment mixed
_refine_ls_matrix_type full
_refine_ls_number_parameters 116
_refine_ls_number_reflns 1112
_refine_ls_number_restraints 67
_refine_ls_restrained_S_all 1.08
_refine_ls_R_factor_all 0.0318
_refine_ls_R_factor_gt 0.0309
_refine_ls_shift/su_max 0.118
_refine_ls_shift/su_mean 0.005
_refine_ls_structure_factor_coef Fsqd
_refine_ls_weighting_details 'w=1/[\s^2^(Fo^2^)+(0.0519P)^2^+4.0312P] where P=(Fo^2^+2Fc^2^)/3'
_refine_ls_weighting_scheme calc
_refine_ls_wR_factor_gt 0.0797
_refine_ls_wR_factor_ref 0.0803
_reflns_Friedel_coverage 0
_reflns_number_gt 1095
_reflns_number_total 1112
_reflns_threshold_expression 'I > 2\s(I)'
_cod_data_source_file mmc2.cif
_cod_data_source_block c2_a
_cod_original_cell_volume 1114.6(5)
_cod_original_sg_symbol_H-M 'C 2/m'
_cod_database_code 1560364

loop_
_symmetry_equiv_pos_as_xyz
'x, y, z'
'-x, y, -z'
'x+1/2, y+1/2, z'
'-x+1/2, y+1/2, -z'
'-x, -y, -z'
'x, -y, z'
'-x+1/2, -y+1/2, -z'
'x+1/2, -y+1/2, z'

loop_
_atom_site_label
_atom_site_type_symbol
_atom_site_fract_x
_atom_site_fract_y
_atom_site_fract_z
_atom_site_U_iso_or_equiv
_atom_site_adp_type
_atom_site_occupancy
_atom_site_site_symmetry_order
_atom_site_calc_flag
_atom_site_refinement_flags_posn
_atom_site_refinement_flags_adp
_atom_site_refinement_flags_occupancy
_atom_site_disorder_assembly
_atom_site_disorder_group
U1 U 0.5 0.5 1 0.02243(18) Uani 1 4 d S T P . .
Ni1 Ni 0.5 0.5 0.5 0.0164(3) Uani 1 4 d DS T P . .
O1 O 0.5 0.7475(9) 1 0.0380(16) Uani 1 2 d S T P . .
O2 O 0.3735(4) 0.5 0.8284(5) 0.0280(13) Uani 1 2 d S T P . .
O3 O 0.2287(4) 0.5 0.7453(5) 0.0278(13) Uani 1 2 d S T P . .
OW1 O 0.5379(4) 0 0.6943(6) 0.0345(15) Uani 1 2 d S T P . .
N1 N 0.3292(4) 0.5 1.0536(6) 0.0195(14) Uani 1 2 d S T P . .
C1 C 0.2872(5) 0.5 0.8356(7) 0.0196(15) Uani 1 2 d S T P . .
C2 C 0.2588(5) 0.5 0.9654(7) 0.0177(15) Uani 1 2 d S T P . .
C3 C 0.8315(5) 0.5 1.0075(8) 0.0230(17) Uani 1 2 d S T P . .
H3 H 0.879646 0.5 1.072238 0.028 Uiso 1 2 calc R U P . .
C4 C 0.8498(5) 0.5 0.8838(8) 0.0269(18) Uani 1 2 d S T P . .
H4 H 0.91107 0.5 0.862411 0.032 Uiso 1 2 calc R U P . .
C5 C 0.7783(5) 0.5 0.7912(8) 0.0214(16) Uani 1 2 d S T P . .
H5 H 0.78955 0.5 0.705651 0.026 Uiso 1 2 calc R U P . .
C6 C 0.6897(5) 0.5 0.8270(7) 0.0191(15) Uani 1 2 d S T P . .
OW2 O 0.2408(7) 0.3203(14) 0.5163(9) 0.040(2) Uani 0.5 1 d . . P A -1
O4 O 0.6137(4) 0.5 0.6246(5) 0.0335(16) Uani 1 2 d S T P . .
O5 O 0.5336(4) 0.5 0.7890(6) 0.069(3) Uani 1 2 d S T P . .
O6 O 0.4323(4) 0.3028(9) 0.5963(6) 0.0657(18) Uani 1 1 d D . . . .
H6A H 0.454(4) 0.205(7) 0.636(7) 0.079 Uiso 1 1 d D U . . .
H6B H 0.388(4) 0.257(11) 0.550(7) 0.079 Uiso 1 1 d D U . . .
C7 C 0.6064(6) 0.5 0.7386(8) 0.034(2) Uani 1 2 d S T P . .

loop_
_atom_site_aniso_label
_atom_site_aniso_U_11
_atom_site_aniso_U_22
_atom_site_aniso_U_33
_atom_site_aniso_U_23
_atom_site_aniso_U_13
_atom_site_aniso_U_12
U1 0.0115(2) 0.0414(3) 0.0141(2) 0 -0.00082(15) 0
Ni1 0.0113(6) 0.0262(7) 0.0116(6) 0 0.0002(5) 0
O1 0.024(3) 0.033(4) 0.054(4) 0 -0.020(3) 0
O2 0.017(3) 0.047(4) 0.018(3) 0 -0.004(2) 0
O3 0.017(3) 0.047(4) 0.019(3) 0 -0.003(2) 0
OW1 0.027(3) 0.032(4) 0.043(4) 0 -0.006(3) 0
N1 0.014(3) 0.024(4) 0.019(3) 0 -0.003(2) 0
C1 0.015(3) 0.026(4) 0.017(3) 0 -0.001(3) 0
C2 0.017(3) 0.017(4) 0.019(3) 0 0.000(3) 0
C3 0.014(4) 0.028(4) 0.026(4) 0 0.000(3) 0
C4 0.013(4) 0.040(5) 0.027(4) 0 0.002(3) 0
C5 0.015(3) 0.027(4) 0.021(4) 0 0.002(3) 0
C6 0.013(3) 0.026(4) 0.017(4) 0 -0.002(3) 0
OW2 0.034(5) 0.054(7) 0.033(5) 0.003(5) 0.011(4) 0.001(5)
O4 0.008(3) 0.079(5) 0.013(3) 0 0.000(2) 0
O5 0.010(3) 0.184(10) 0.014(3) 0 0.002(2) 0
O6 0.061(4) 0.070(4) 0.063(4) 0.038(3) -0.010(3) -0.034(3)
C7 0.013(3) 0.076(7) 0.015(3) 0 0.002(3) 0

loop_
_atom_type_symbol
_atom_type_description
_atom_type_scat_dispersion_real
_atom_type_scat_dispersion_imag
_atom_type_scat_source
C C 0.0033 0.0016 'International Tables Vol C Tables 4.2.6.8 and 6.1.1.4'
H H 0 0 'International Tables Vol C Tables 4.2.6.8 and 6.1.1.4'
N N 0.0061 0.0033 'International Tables Vol C Tables 4.2.6.8 and 6.1.1.4'
O O 0.0106 0.006 'International Tables Vol C Tables 4.2.6.8 and 6.1.1.4'
Ni Ni 0.3393 1.1124 'International Tables Vol C Tables 4.2.6.8 and 6.1.1.4'
U U -9.6767 9.6646 'International Tables Vol C Tables 4.2.6.8 and 6.1.1.4'

loop_
_geom_angle_atom_site_label_1
_geom_angle_atom_site_label_2
_geom_angle_atom_site_label_3
_geom_angle
_geom_angle_site_symmetry_1
_geom_angle_site_symmetry_3
O1 U1 O1 180 5_667 .
O1 U1 O5 90 5_667 .
O1 U1 O5 90.0000(10) . .
O1 U1 O5 90.0000(10) 5_667 5_667
O1 U1 O5 90.0000(10) . 5_667
O5 U1 O5 180.0(3) . 5_667
O1 U1 O2 90.0000(10) 5_667 5_667
O1 U1 O2 90.000(2) . 5_667
O5 U1 O2 120.3(2) . 5_667
O5 U1 O2 59.7(2) 5_667 5_667
O1 U1 O2 90.000(2) 5_667 .
O1 U1 O2 90.0000(10) . .
O5 U1 O2 59.7(2) . .
O5 U1 O2 120.3(2) 5_667 .
O2 U1 O2 180 5_667 .
O1 U1 N1 90.000(2) 5_667 .
O1 U1 N1 90.000(2) . .
O5 U1 N1 119.6(2) . .
O5 U1 N1 60.4(2) 5_667 .
O2 U1 N1 120.10(19) 5_667 .
O2 U1 N1 59.90(19) . .
O1 U1 N1 90.0000(10) 5_667 5_667
O1 U1 N1 90.000(2) . 5_667
O5 U1 N1 60.4(2) . 5_667
O5 U1 N1 119.6(2) 5_667 5_667
O2 U1 N1 59.90(19) 5_667 5_667
O2 U1 N1 120.10(19) . 5_667
N1 U1 N1 180 . 5_667
O6 Ni1 O6 85.8(4) . 6_565
O6 Ni1 O6 94.2(4) . 2_656
O6 Ni1 O6 180.0(3) 6_565 2_656
O6 Ni1 O6 180 . 5_666
O6 Ni1 O6 94.2(4) 6_565 5_666
O6 Ni1 O6 85.8(4) 2_656 5_666
O6 Ni1 O4 85.8(2) . 5_666
O6 Ni1 O4 85.8(2) 6_565 5_666
O6 Ni1 O4 94.2(2) 2_656 5_666
O6 Ni1 O4 94.2(2) 5_666 5_666
O6 Ni1 O4 94.2(2) . .
O6 Ni1 O4 94.2(2) 6_565 .
O6 Ni1 O4 85.8(2) 2_656 .
O6 Ni1 O4 85.8(2) 5_666 .
O4 Ni1 O4 180 5_666 .
C1 O2 U1 129.3(5) . .
C6 N1 C2 117.9(6) 5_667 .
C6 N1 U1 119.6(5) 5_667 .
C2 N1 U1 122.6(5) . .
O3 C1 O2 125.3(7) . .
O3 C1 C2 120.2(7) . .
O2 C1 C2 114.6(6) . .
N1 C2 C3 123.1(7) . 5_667
N1 C2 C1 113.7(6) . .
C3 C2 C1 123.2(7) 5_667 .
C4 C3 C2 118.2(7) . 5_667
C4 C3 H3 120.9 . .
C2 C3 H3 120.9 5_667 .
C3 C4 C5 119.8(7) . .
C3 C4 H4 120.1 . .
C5 C4 H4 120.1 . .
C4 C5 C6 118.1(7) . .
C4 C5 H5 121 . .
C6 C5 H5 121 . .
N1 C6 C5 123.0(7) 5_667 .
N1 C6 C7 112.8(7) 5_667 .
C5 C6 C7 124.3(7) . .
C7 O4 Ni1 120.8(5) . .
C7 O5 U1 132.8(6) . .
Ni1 O6 H6A 128(4) . .
Ni1 O6 H6B 110(6) . .
H6A O6 H6B 102(5) . .
O5 C7 O4 125.7(8) . .
O5 C7 C6 114.5(7) . .
O4 C7 C6 119.8(7) . .

loop_
_geom_bond_atom_site_label_1
_geom_bond_atom_site_label_2
_geom_bond_distance
_geom_bond_site_symmetry_2
U1 O1 1.747(7) 5_667
U1 O1 1.747(7) .
U1 O5 2.368(6) .
U1 O5 2.368(6) 5_667
U1 O2 2.507(6) 5_667
U1 O2 2.507(6) .
U1 N1 2.626(6) .
U1 N1 2.626(6) 5_667
Ni1 O6 2.045(5) .
Ni1 O6 2.045(5) 6_565
Ni1 O6 2.045(5) 2_656
Ni1 O6 2.045(5) 5_666
Ni1 O4 2.052(5) 5_666
Ni1 O4 2.052(5) .
O2 C1 1.278(10) .
O3 C1 1.241(9) .
N1 C6 1.339(10) 5_667
N1 C2 1.343(10) .
C1 C2 1.494(10) .
C2 C3 1.384(11) 5_667
C3 C4 1.381(12) .
C3 H3 0.95 .
C4 C5 1.385(11) .
C4 H4 0.95 .
C5 C6 1.391(11) .
C5 H5 0.95 .
C6 C7 1.486(11) .
O4 C7 1.241(10) .
O5 C7 1.242(10) .
O6 H6A 0.86(2) .
O6 H6B 0.84(2) .
